data_7228927
loop_
_publ_author_name
'Zhou, Jing'
'Bai, Lijuan'
'Liang, Guojuan'
'Chen, Yongjie'
'Gan, Zongjie'
'Wang, Wu'
'Zhou, Hui'
'Yu, Yu'

_publ_section_title
;
 Organocatalytic asymmetric domino Michael/O-alkylation reaction for the
 construction of succinimide substituted 3(2H)-furanones catalyzed by
 quinine
;
_journal_issue 63
_journal_name_full 'RSC Adv.'
_journal_page_first 39885
_journal_paper_doi 10.1039/C7RA07317H
_journal_volume 7
_journal_year 2017
_chemical_absolute_configuration ad
_chemical_formula_moiety 'C16 H14 Br N O5'
_chemical_formula_sum 'C16 H14 Br N O5'
_chemical_formula_weight 380.19
_space_group_crystal_system monoclinic
_space_group_IT_number 4
_space_group_name_Hall 'P 2yb'
_space_group_name_H-M_alt 'P 1 21 1'
_symmetry_space_group_name_Hall 'P 2yb'
_symmetry_space_group_name_H-M 'P 1 21 1'
_atom_sites_solution_hydrogens geom
_atom_sites_solution_primary direct
_atom_sites_solution_secondary difmap
_audit_creation_method SHELXL-2014/7
_audit_update_record
;
2016-12-28 deposited with the CCDC.
2017-08-07 downloaded from the CCDC.
;
_cell_angle_alpha 90
_cell_angle_beta 98.759(2)
_cell_angle_gamma 90
_cell_formula_units_Z 2
_cell_length_a 5.4013(8)
_cell_length_b 8.2636(13)
_cell_length_c 17.057(3)
_cell_measurement_reflns_used 6374
_cell_measurement_temperature 100(2)
_cell_measurement_theta_max 30.93
_cell_measurement_theta_min 2.42
_cell_volume 752.4(2)
_computing_cell_refinement 'Bruker SAINT'
_computing_data_collection 'Bruker APEX2'
_computing_data_reduction 'Bruker SAINT'
_computing_molecular_graphics 'Bruker SHELXTL'
_computing_publication_material 'Bruker SHELXTL'
_computing_structure_refinement 'SHELXL-2014 (Sheldrick 2014)'
_computing_structure_solution 'SHELXS-97 (Sheldrick 2008)'
_diffrn_ambient_temperature 100(2)
_diffrn_measured_fraction_theta_full 0.997
_diffrn_measured_fraction_theta_max 0.935
_diffrn_measurement_device_type 'Bruker APEX-II CCD'
_diffrn_measurement_method '\f and \w scans'
_diffrn_radiation_type MoK\a
_diffrn_radiation_wavelength 0.71073
_diffrn_reflns_av_R_equivalents 0.0447
_diffrn_reflns_av_unetI/netI 0.0761
_diffrn_reflns_Laue_measured_fraction_full 0.997
_diffrn_reflns_Laue_measured_fraction_max 0.935
_diffrn_reflns_limit_h_max 7
_diffrn_reflns_limit_h_min -7
_diffrn_reflns_limit_k_max 11
_diffrn_reflns_limit_k_min -11
_diffrn_reflns_limit_l_max 22
_diffrn_reflns_limit_l_min -24
_diffrn_reflns_number 7512
_diffrn_reflns_point_group_measured_fraction_full 0.945
_diffrn_reflns_point_group_measured_fraction_max 0.857
_diffrn_reflns_theta_full 25.242
_diffrn_reflns_theta_max 30.929
_diffrn_reflns_theta_min 1.208
_diffrn_source 'fine-focus sealed tube'
_exptl_absorpt_coefficient_mu 2.758
_exptl_absorpt_correction_type multi-scan
_exptl_absorpt_process_details sadabs
_exptl_crystal_colour colourless
_exptl_crystal_density_diffrn 1.678
_exptl_crystal_description plate
_exptl_crystal_F_000 384
_exptl_crystal_size_max 1.250
_exptl_crystal_size_mid 1.000
_exptl_crystal_size_min 0.140
_exptl_transmission_factor_max 0.7462
_exptl_transmission_factor_min 0.2939
_refine_diff_density_max 1.404
_refine_diff_density_min -1.570
_refine_diff_density_rms 0.174
_refine_ls_abs_structure_details
;
 Flack x determined using 1509 quotients [(I+)-(I-)]/[(I+)+(I-)]
 (Parsons, Flack and Wagner, Acta Cryst. B69 (2013) 249-259).
;
_refine_ls_abs_structure_Flack 0.135(10)
_refine_ls_extinction_method none
_refine_ls_goodness_of_fit_ref 1.044
_refine_ls_hydrogen_treatment constr
_refine_ls_matrix_type full
_refine_ls_number_parameters 209
_refine_ls_number_reflns 4093
_refine_ls_number_restraints 1
_refine_ls_restrained_S_all 1.043
_refine_ls_R_factor_all 0.0536
_refine_ls_R_factor_gt 0.0505
_refine_ls_shift/su_max 0.001
_refine_ls_shift/su_mean 0.000
_refine_ls_structure_factor_coef Fsqd
_refine_ls_weighting_details 'w=1/[\s^2^(Fo^2^)+(0.1010P)^2^] where P=(Fo^2^+2Fc^2^)/3'
_refine_ls_weighting_scheme calc
_refine_ls_wR_factor_gt 0.1446
_refine_ls_wR_factor_ref 0.1472
_reflns_Friedel_coverage 0.727
_reflns_Friedel_fraction_full 0.884
_reflns_Friedel_fraction_max 0.770
_reflns_number_gt 3798
_reflns_number_total 4093
_reflns_threshold_expression 'I > 2\s(I)'
_cod_data_source_file c7ra07317h1.cif
_cod_data_source_block mo_cy_zj1_0m
_cod_original_cell_volume 752.5(2)
_cod_database_code 7228927
_shelx_shelxl_version_number 2014/7
_shelx_space_group_comment
;
The symmetry employed for this shelxl refinement is uniquely defined
by the following loop, which should always be used as a source of
symmetry information in preference to the above space-group names.
They are only intended as comments.
;
_shelx_estimated_absorpt_t_min 0.130
_shelx_estimated_absorpt_t_max 0.699

loop_
_space_group_symop_operation_xyz
'x, y, z'
'-x, y+1/2, -z'

loop_
_atom_site_label
_atom_site_type_symbol
_atom_site_fract_x
_atom_site_fract_y
_atom_site_fract_z
_atom_site_U_iso_or_equiv
_atom_site_adp_type
_atom_site_occupancy
_atom_site_site_symmetry_order
_atom_site_calc_flag
_atom_site_refinement_flags_posn
_atom_site_refinement_flags_adp
Br1 Br 0.38206(8) 0.24617(10) 1.06471(3) 0.01539(17) Uani 1 1 d . .
C2 C 0.5067(10) 0.2841(7) 0.9095(4) 0.0156(11) Uani 1 1 d . .
H2 H 0.6482 0.2192 0.9287 0.019 Uiso 1 1 calc R U
C5 C 0.0856(10) 0.4743(7) 0.8548(3) 0.0105(10) Uani 1 1 d . .
H5 H -0.0572 0.5380 0.8356 0.013 Uiso 1 1 calc R U
O1 O 0.5800(7) 0.6695(5) 0.7510(3) 0.0134(7) Uani 1 1 d . .
O3 O 0.6381(8) 0.9151(5) 0.5343(3) 0.0168(8) Uani 1 1 d . .
C16 C 0.0686(14) 0.9883(9) 0.8325(4) 0.0220(14) Uani 1 1 d . .
H16A H 0.0692 0.8749 0.8494 0.033 Uiso 1 1 calc R U
H16B H -0.0031 1.0557 0.8707 0.033 Uiso 1 1 calc R U
H16C H 0.2406 1.0232 0.8301 0.033 Uiso 1 1 calc R U
C15 C -0.0858(11) 1.0051(7) 0.7523(4) 0.0162(11) Uani 1 1 d . .
H15A H -0.2624 0.9771 0.7550 0.019 Uiso 1 1 calc R U
H15B H -0.0798 1.1183 0.7336 0.019 Uiso 1 1 calc R U
O5 O 0.0152(8) 0.8958(5) 0.6971(3) 0.0156(8) Uani 1 1 d . .
C11 C 0.3157(11) 0.8473(7) 0.6133(4) 0.0100(10) Uani 1 1 d . .
C9 C 0.3169(11) 0.6666(7) 0.6196(4) 0.0102(10) Uani 1 1 d . .
H9 H 0.4373 0.6217 0.5862 0.012 Uiso 1 1 calc R U
C10 C 0.4014(9) 0.6182(6) 0.7053(3) 0.0103(9) Uani 1 1 d . .
N1 N 0.2331(8) 0.5020(6) 0.7270(3) 0.0097(8) Uani 1 1 d . .
C4 C 0.2616(9) 0.4364(6) 0.8055(3) 0.0089(9) Uani 1 1 d . .
C3 C 0.4724(10) 0.3414(7) 0.8318(3) 0.0127(10) Uani 1 1 d . .
H3 H 0.5897 0.3166 0.7974 0.015 Uiso 1 1 calc R U
C1 C 0.3324(10) 0.3224(7) 0.9586(3) 0.0121(10) Uani 1 1 d . .
C7 C 0.0243(9) 0.4799(6) 0.6687(3) 0.0094(9) Uani 1 1 d . .
O2 O -0.1514(7) 0.3937(5) 0.6764(3) 0.0138(8) Uani 1 1 d . .
C14 C 0.1777(10) 0.9476(7) 0.6529(3) 0.0110(9) Uani 1 1 d . .
O4 O 0.2171(8) 1.1064(5) 0.6467(2) 0.0141(8) Uani 1 1 d . .
C13 C 0.4079(10) 1.1229(7) 0.5946(3) 0.0136(10) Uani 1 1 d . .
H13A H 0.5567 1.1810 0.6220 0.016 Uiso 1 1 calc R U
H13B H 0.3404 1.1828 0.5458 0.016 Uiso 1 1 calc R U
C12 C 0.4753(10) 0.9505(6) 0.5750(3) 0.0105(9) Uani 1 1 d . .
C6 C 0.1233(8) 0.4170(8) 0.9323(3) 0.0124(11) Uani 1 1 d . .
H6 H 0.0071 0.4424 0.9670 0.015 Uiso 1 1 calc R U
C8 C 0.0605(9) 0.5823(6) 0.5969(3) 0.0103(9) Uani 1 1 d . .
H8A H -0.0751 0.6633 0.5855 0.012 Uiso 1 1 calc R U
H8B H 0.0607 0.5132 0.5495 0.012 Uiso 1 1 calc R U

loop_
_atom_site_aniso_label
_atom_site_aniso_U_11
_atom_site_aniso_U_22
_atom_site_aniso_U_33
_atom_site_aniso_U_23
_atom_site_aniso_U_13
_atom_site_aniso_U_12
Br1 0.0161(2) 0.0186(3) 0.0108(3) 0.0058(2) -0.00008(16) 0.0001(2)
C2 0.010(2) 0.016(3) 0.020(3) 0.0031(19) -0.0002(18) 0.0012(16)
C5 0.009(2) 0.012(2) 0.010(3) 0.0011(19) -0.0011(18) -0.0009(18)
O1 0.0137(16) 0.0151(18) 0.0105(18) -0.0014(14) -0.0012(14) -0.0021(14)
O3 0.0191(18) 0.018(2) 0.015(2) -0.0018(16) 0.0067(15) -0.0054(15)
C16 0.029(3) 0.025(3) 0.011(3) -0.004(2) 0.000(2) -0.002(3)
C15 0.017(2) 0.012(2) 0.021(3) -0.002(2) 0.007(2) 0.0028(19)
O5 0.0195(18) 0.0110(17) 0.018(2) -0.0011(16) 0.0093(16) -0.0020(14)
C11 0.013(2) 0.010(2) 0.007(2) 0.0012(19) -0.0018(18) -0.0018(19)
C9 0.010(2) 0.011(2) 0.010(3) -0.001(2) 0.0030(19) -0.0020(19)
C10 0.0090(19) 0.007(2) 0.015(2) -0.0008(19) 0.0014(17) 0.0012(17)
N1 0.0097(18) 0.010(2) 0.009(2) 0.0002(16) -0.0003(15) -0.0001(15)
C4 0.011(2) 0.008(2) 0.007(2) 0.0004(17) 0.0008(17) -0.0008(17)
C3 0.011(2) 0.014(2) 0.012(3) 0.006(2) 0.0008(18) 0.0004(18)
C1 0.011(2) 0.015(3) 0.011(2) -0.002(2) 0.0030(18) -0.0029(18)
C7 0.011(2) 0.007(2) 0.010(2) -0.0024(18) 0.0013(17) -0.0004(17)
O2 0.0104(16) 0.0126(17) 0.018(2) -0.0026(15) 0.0011(14) -0.0027(13)
C14 0.016(2) 0.010(2) 0.007(2) -0.0015(18) 0.0031(18) -0.0015(18)
O4 0.0192(18) 0.0100(17) 0.0135(19) -0.0004(15) 0.0037(15) 0.0000(14)
C13 0.021(2) 0.010(2) 0.010(2) 0.0005(19) 0.0028(19) -0.0014(19)
C12 0.014(2) 0.010(2) 0.007(2) -0.0001(18) -0.0013(18) -0.0023(18)
C6 0.009(2) 0.016(3) 0.012(3) 0.0026(18) 0.0000(19) 0.0000(17)
C8 0.012(2) 0.009(2) 0.010(2) 0.0007(18) 0.0018(17) -0.0019(17)

loop_
_atom_type_symbol
_atom_type_description
_atom_type_scat_dispersion_real
_atom_type_scat_dispersion_imag
_atom_type_scat_source
C C 0.0033 0.0016 'International Tables Vol C Tables 4.2.6.8 and 6.1.1.4'
H H 0.0000 0.0000 'International Tables Vol C Tables 4.2.6.8 and 6.1.1.4'
N N 0.0061 0.0033 'International Tables Vol C Tables 4.2.6.8 and 6.1.1.4'
O O 0.0106 0.0060 'International Tables Vol C Tables 4.2.6.8 and 6.1.1.4'
Br Br -0.2901 2.4595 'International Tables Vol C Tables 4.2.6.8 and 6.1.1.4'

loop_
_geom_angle_atom_site_label_1
_geom_angle_atom_site_label_2
_geom_angle_atom_site_label_3
_geom_angle
C1 C2 C3 119.5(5)
C1 C2 H2 120.3
C3 C2 H2 120.3
C6 C5 C4 118.8(5)
C6 C5 H5 120.6
C4 C5 H5 120.6
C15 C16 H16A 109.5
C15 C16 H16B 109.5
H16A C16 H16B 109.5
C15 C16 H16C 109.5
H16A C16 H16C 109.5
H16B C16 H16C 109.5
O5 C15 C16 108.6(5)
O5 C15 H15A 110.0
C16 C15 H15A 110.0
O5 C15 H15B 110.0
C16 C15 H15B 110.0
H15A C15 H15B 108.3
C14 O5 C15 120.9(4)
C14 C11 C12 106.0(5)
C14 C11 C9 124.6(6)
C12 C11 C9 128.9(6)
C11 C9 C10 109.3(5)
C11 C9 C8 116.0(6)
C10 C9 C8 104.4(4)
C11 C9 H9 109.0
C10 C9 H9 109.0
C8 C9 H9 109.0
O1 C10 N1 123.2(5)
O1 C10 C9 128.1(5)
N1 C10 C9 108.8(4)
C7 N1 C10 112.6(4)
C7 N1 C4 125.2(4)
C10 N1 C4 121.5(4)
C5 C4 C3 121.9(5)
C5 C4 N1 119.4(5)
C3 C4 N1 118.6(5)
C2 C3 C4 118.7(5)
C2 C3 H3 120.6
C4 C3 H3 120.6
C2 C1 C6 121.7(5)
C2 C1 Br1 119.3(4)
C6 C1 Br1 119.0(4)
O2 C7 N1 124.1(5)
O2 C7 C8 127.8(5)
N1 C7 C8 108.1(4)
O5 C14 O4 119.7(5)
O5 C14 C11 123.4(5)
O4 C14 C11 116.9(5)
C14 O4 C13 105.9(4)
O4 C13 C12 105.1(4)
O4 C13 H13A 110.7
C12 C13 H13A 110.7
O4 C13 H13B 110.7
C12 C13 H13B 110.7
H13A C13 H13B 108.8
O3 C12 C11 129.9(5)
O3 C12 C13 124.1(5)
C11 C12 C13 106.0(5)
C5 C6 C1 119.5(5)
C5 C6 H6 120.3
C1 C6 H6 120.3
C7 C8 C9 105.6(4)
C7 C8 H8A 110.6
C9 C8 H8A 110.6
C7 C8 H8B 110.6
C9 C8 H8B 110.6
H8A C8 H8B 108.8

loop_
_geom_bond_atom_site_label_1
_geom_bond_atom_site_label_2
_geom_bond_distance
Br1 C1 1.897(6)
C2 C1 1.388(8)
C2 C3 1.392(8)
C2 H2 0.9500
C5 C6 1.390(7)
C5 C4 1.396(7)
C5 H5 0.9500
O1 C10 1.221(6)
O3 C12 1.235(7)
C16 C15 1.497(9)
C16 H16A 0.9800
C16 H16B 0.9800
C16 H16C 0.9800
C15 O5 1.469(7)
C15 H15A 0.9900
C15 H15B 0.9900
O5 C14 1.312(6)
C11 C14 1.361(8)
C11 C12 1.438(8)
C11 C9 1.497(7)
C9 C10 1.517(8)
C9 C8 1.546(8)
C9 H9 1.0000
C10 N1 1.410(7)
N1 C7 1.398(7)
N1 C4 1.431(7)
C4 C3 1.399(7)
C3 H3 0.9500
C1 C6 1.391(7)
C7 O2 1.210(6)
C7 C8 1.525(7)
C14 O4 1.336(7)
O4 C13 1.466(7)
C13 C12 1.520(8)
C13 H13A 0.9900
C13 H13B 0.9900
C6 H6 0.9500
C8 H8A 0.9900
C8 H8B 0.9900

loop_
_geom_hbond_atom_site_label_D
_geom_hbond_atom_site_label_H
_geom_hbond_atom_site_label_A
_geom_hbond_distance_DH
_geom_hbond_distance_HA
_geom_hbond_distance_DA
_geom_hbond_angle_DHA
_geom_hbond_site_symmetry_A
C8 H8B O3 0.99 2.46 3.268(7) 138.4 2_646
C13 H13B O3 0.99 2.37 3.250(7) 147.9 2_656
C13 H13A O2 0.99 2.45 3.407(7) 163.1 1_665
C9 H9 O3 1.00 2.65 3.387(8) 130.1 2_646
C15 H15B O2 0.99 2.48 3.460(8) 169.0 1_565
C5 H5 O1 0.95 2.50 3.423(7) 164.6 1_455
C5 H5 Br1 0.95 3.14 3.791(6) 127.6 2_557
C8 H8B O3 0.99 2.46 3.268(7) 138.4 2_646
C8 H8A O3 0.99 2.66 3.629(7) 166.0 1_455
C13 H13B O3 0.99 2.37 3.250(7) 147.9 2_656
C13 H13A O2 0.99 2.45 3.407(7) 163.1 1_665
C9 H9 O3 1.00 2.65 3.387(8) 130.1 2_646
C15 H15B O2 0.99 2.48 3.460(8) 169.0 1_565
C5 H5 O1 0.95 2.50 3.423(7) 164.6 1_455
C5 H5 Br1 0.95 3.14 3.791(6) 127.6 2_557
C5 H5 Br1 0.95 3.14 3.791(6) 127.6 2_557
C5 H5 O1 0.95 2.50 3.423(7) 164.6 1_455
C15 H15B O2 0.99 2.48 3.460(8) 169.0 1_565
C9 H9 O3 1.00 2.65 3.387(8) 130.1 2_646
C13 H13A O2 0.99 2.45 3.407(7) 163.1 1_665
C13 H13B O3 0.99 2.37 3.250(7) 147.9 2_656
C8 H8B O3 0.99 2.46 3.268(7) 138.4 2_646

loop_
_geom_torsion_atom_site_label_1
_geom_torsion_atom_site_label_2
_geom_torsion_atom_site_label_3
_geom_torsion_atom_site_label_4
_geom_torsion
C16 C15 O5 C14 -94.5(6)
C14 C11 C9 C10 -59.2(8)
C12 C11 C9 C10 111.9(7)
C14 C11 C9 C8 58.4(9)
C12 C11 C9 C8 -130.5(6)
C11 C9 C10 O1 -46.7(8)
C8 C9 C10 O1 -171.4(5)
C11 C9 C10 N1 131.8(6)
C8 C9 C10 N1 7.1(6)
O1 C10 N1 C7 171.2(5)
C9 C10 N1 C7 -7.4(6)
O1 C10 N1 C4 0.2(8)
C9 C10 N1 C4 -178.4(5)
C6 C5 C4 C3 0.6(8)
C6 C5 C4 N1 -176.4(5)
C7 N1 C4 C5 -58.2(7)
C10 N1 C4 C5 111.6(6)
C7 N1 C4 C3 124.6(5)
C10 N1 C4 C3 -65.5(7)
C1 C2 C3 C4 -0.1(8)
C5 C4 C3 C2 -0.2(8)
N1 C4 C3 C2 176.9(5)
C3 C2 C1 C6 0.0(9)
C3 C2 C1 Br1 -179.2(4)
C10 N1 C7 O2 -175.3(5)
C4 N1 C7 O2 -4.7(8)
C10 N1 C7 C8 4.3(6)
C4 N1 C7 C8 174.9(4)
C15 O5 C14 O4 -12.6(8)
C15 O5 C14 C11 166.1(6)
C12 C11 C14 O5 -177.9(5)
C9 C11 C14 O5 -5.1(10)
C12 C11 C14 O4 0.8(7)
C9 C11 C14 O4 173.5(6)
O5 C14 O4 C13 179.5(5)
C11 C14 O4 C13 0.8(7)
C14 O4 C13 C12 -1.9(5)
C14 C11 C12 O3 177.7(6)
C9 C11 C12 O3 5.3(11)
C14 C11 C12 C13 -1.9(6)
C9 C11 C12 C13 -174.2(6)
O4 C13 C12 O3 -177.3(5)
O4 C13 C12 C11 2.3(6)
C4 C5 C6 C1 -0.7(8)
C2 C1 C6 C5 0.4(9)
Br1 C1 C6 C5 179.7(4)
O2 C7 C8 C9 -179.9(5)
N1 C7 C8 C9 0.4(6)
C11 C9 C8 C7 -124.8(6)
C10 C9 C8 C7 -4.5(6)
